data_7013401
loop_
_publ_author_name
'Burke, Nichola J.'
'Burrows, Andrew D.'
'Donovan, Adele S.'
'Harrington, Ross W.'
'Mahon, Mary F.'
'Price, Caroline E.'

_publ_section_title
;
 Zinc dicarboxylate polymers and dimers: thiourea substitution as a
 tool in supramolecular synthesis
;
_journal_issue 20
_journal_name_full 'Dalton Transactions'
_journal_page_first 3840
_journal_paper_doi 10.1039/b307420j
_journal_year 2003
_chemical_formula_sum 'C20 H40 N8 O10 S4 Zn2'
_chemical_formula_weight 811.58
_chemical_name_systematic
;
?
;
_space_group_IT_number 2
_symmetry_cell_setting triclinic
_symmetry_space_group_name_Hall '-P 1'
_symmetry_space_group_name_H-M 'P -1'
_atom_sites_solution_hydrogens geom
_atom_sites_solution_primary direct
_atom_sites_solution_secondary difmap
_audit_creation_method SHELXL-97
_cell_angle_alpha 78.46(2)
_cell_angle_beta 76.48(2)
_cell_angle_gamma 83.750(10)
_cell_formula_units_Z 1
_cell_length_a 8.264(2)
_cell_length_b 9.642(2)
_cell_length_c 11.199(2)
_cell_measurement_reflns_used 25
_cell_measurement_temperature 293(2)
_cell_measurement_theta_max 18
_cell_measurement_theta_min 12
_cell_volume 848.3(3)
_computing_data_reduction 'Denzo and Scalepack (otwinowski & Minor, 1997'
_computing_molecular_graphics 'ORTEX (P.McArdle, 1995)'
_computing_publication_material 'SHELXL-97/2 (Sheldrick,1997)'
_computing_structure_refinement 'SHELXL-97 (Sheldrick, 1997)'
_computing_structure_solution 'SHELXS-97 (Sheldrick, 1990)'
_diffrn_ambient_temperature 293(2)
_diffrn_measured_fraction_theta_full 0.997
_diffrn_measured_fraction_theta_max 0.997
_diffrn_measurement_device_type 'scintillation counter'
_diffrn_measurement_method 'Enraf(Nonius CAD4 4-circle diffractometer'
_diffrn_radiation_monochromator graphite
_diffrn_radiation_source 'fine-focus sealed tube'
_diffrn_radiation_type MoK\a
_diffrn_radiation_wavelength 0.71069
_diffrn_reflns_av_R_equivalents 0.0116
_diffrn_reflns_av_sigmaI/netI 0.0335
_diffrn_reflns_limit_h_max 9
_diffrn_reflns_limit_h_min 0
_diffrn_reflns_limit_k_max 11
_diffrn_reflns_limit_k_min -11
_diffrn_reflns_limit_l_max 13
_diffrn_reflns_limit_l_min -12
_diffrn_reflns_number 3329
_diffrn_reflns_theta_full 24.97
_diffrn_reflns_theta_max 24.97
_diffrn_reflns_theta_min 2.16
_exptl_absorpt_coefficient_mu 1.719
_exptl_absorpt_correction_T_max 0.8469
_exptl_absorpt_correction_T_min 0.7249
_exptl_crystal_colour Colourless
_exptl_crystal_density_diffrn 1.589
_exptl_crystal_density_method 'not measured'
_exptl_crystal_description Block
_exptl_crystal_F_000 420
_exptl_crystal_size_max 0.20
_exptl_crystal_size_mid 0.20
_exptl_crystal_size_min 0.10
_refine_diff_density_max 0.468
_refine_diff_density_min -0.549
_refine_diff_density_rms 0.062
_refine_ls_extinction_method none
_refine_ls_goodness_of_fit_ref 1.022
_refine_ls_hydrogen_treatment mixed
_refine_ls_matrix_type full
_refine_ls_number_parameters 227
_refine_ls_number_reflns 2985
_refine_ls_number_restraints 6
_refine_ls_restrained_S_all 1.026
_refine_ls_R_factor_all 0.0386
_refine_ls_R_factor_gt 0.0293
_refine_ls_shift/su_max 0.000
_refine_ls_shift/su_mean 0.000
_refine_ls_structure_factor_coef Fsqd
_refine_ls_weighting_details
; calc
[1.00000+0.00000exp(0.00(sin\q/\l)^2^)]/
[\s^2^(Fo^2^)+0.0000+0.0955*P+(0.0430P)^2^+0.0000sin\q/\l]
where P = 0.00000Fo^2^ + 1.00000Fc^2^
;
_refine_ls_weighting_scheme calc
_refine_ls_wR_factor_gt 0.0703
_refine_ls_wR_factor_ref 0.0730
_reflns_number_gt 2498
_reflns_number_total 2985
_reflns_threshold_expression >2sigma(I)
_cod_data_source_file b307420j.txt
_cod_data_source_block compound10_00cp2
_cod_depositor_comments
;
The following automatic conversions were performed:
'_symmetry_cell_setting' value 'Triclinic' changed to 'triclinic'
according to '/home/saulius/struct/CIF-dictionaries/cif_core.dic'
dictionary named 'cif_core.dic' version 2.4.1 from 2010-06-29.

Automatic conversion script
Id: cif_fix_enum 1527 2010-12-29 10:47:43Z saulius 
;
_cod_original_sg_symbol_H-M P-1
_cod_database_code 7013401

loop_
_symmetry_equiv_pos_as_xyz
'x, y, z'
'-x, -y, -z'

loop_
_atom_site_label
_atom_site_type_symbol
_atom_site_fract_x
_atom_site_fract_y
_atom_site_fract_z
_atom_site_U_iso_or_equiv
_atom_site_adp_type
_atom_site_occupancy
_atom_site_symmetry_multiplicity
_atom_site_calc_flag
_atom_site_refinement_flags
_atom_site_disorder_assembly
_atom_site_disorder_group
Zn1 Zn 0.16297(4) 0.14383(3) 0.26688(3) 0.02683(11) Uani 1 1 d . . .
S1 S 0.19950(9) 0.01661(7) 0.10662(6) 0.03429(17) Uani 1 1 d . . .
S2 S 0.31479(9) 0.34352(7) 0.18173(6) 0.03433(17) Uani 1 1 d . . .
O1 O 0.2700(2) 0.03489(18) 0.40260(16) 0.0315(4) Uani 1 1 d . . .
O2 O 0.2420(3) -0.17145(19) 0.35284(17) 0.0393(5) Uani 1 1 d . . .
O3 O 0.0610(2) -0.1682(2) 0.63085(16) 0.0373(4) Uani 1 1 d . . .
O4 O 0.1385(3) -0.3101(2) 0.79293(18) 0.0480(5) Uani 1 1 d . . .
O5 O -0.1157(3) -0.1641(2) 0.3818(2) 0.0441(5) Uani 1 1 d D . .
H5A H 0.001(2) -0.166(4) 0.359(4) 0.087(14) Uiso 1 1 d D . .
H5B H -0.150(5) -0.089(3) 0.424(3) 0.076(12) Uiso 1 1 d D . .
N1 N 0.0615(3) 0.2468(3) -0.0169(2) 0.0394(6) Uani 1 1 d D . .
H1 H 0.004(3) 0.261(3) 0.0621(18) 0.032(7) Uiso 1 1 d D . .
N2 N 0.2277(3) 0.0979(3) -0.1358(2) 0.0377(6) Uani 1 1 d D . .
H2 H 0.184(4) 0.148(3) -0.203(2) 0.056(10) Uiso 1 1 d D . .
N3 N 0.3523(3) 0.5772(2) 0.2562(2) 0.0401(6) Uani 1 1 d D . .
H3 H 0.329(4) 0.643(3) 0.312(2) 0.044(8) Uiso 1 1 d D . .
N4 N 0.2184(3) 0.4098(2) 0.4091(2) 0.0424(6) Uani 1 1 d D . .
H4 H 0.181(4) 0.318(2) 0.440(3) 0.046(9) Uiso 1 1 d D . .
C1 C 0.1596(3) 0.1301(3) -0.0248(2) 0.0311(6) Uani 1 1 d . . .
C2 C 0.0267(5) 0.3479(4) -0.1244(3) 0.0618(10) Uani 1 1 d . . .
H2A H 0.1298 0.3749 -0.1806 0.093 Uiso 1 1 calc R . .
H2B H -0.0348 0.4305 -0.0972 0.093 Uiso 1 1 calc R . .
H2C H -0.0380 0.3051 -0.1665 0.093 Uiso 1 1 calc R . .
C3 C 0.3414(4) -0.0246(4) -0.1557(3) 0.0501(8) Uani 1 1 d . . .
H3A H 0.4316 -0.0251 -0.1149 0.075 Uiso 1 1 calc R . .
H3B H 0.3849 -0.0204 -0.2436 0.075 Uiso 1 1 calc R . .
H3C H 0.2832 -0.1094 -0.1217 0.075 Uiso 1 1 calc R . .
C4 C 0.2926(3) 0.4503(3) 0.2904(2) 0.0301(6) Uani 1 1 d . . .
C5 C 0.4435(5) 0.6321(4) 0.1306(3) 0.0651(11) Uani 1 1 d . . .
H5C H 0.5469 0.5765 0.1123 0.098 Uiso 1 1 calc R . .
H5D H 0.4658 0.7290 0.1252 0.098 Uiso 1 1 calc R . .
H5E H 0.3779 0.6269 0.0715 0.098 Uiso 1 1 calc R . .
C6 C 0.2148(5) 0.4889(4) 0.5069(3) 0.0604(10) Uani 1 1 d . . .
H6A H 0.3267 0.5044 0.5092 0.091 Uiso 1 1 calc R . .
H6B H 0.1615 0.4361 0.5859 0.091 Uiso 1 1 calc R . .
H6C H 0.1536 0.5786 0.4906 0.091 Uiso 1 1 calc R . .
C7 C 0.2932(3) -0.0993(3) 0.4142(2) 0.0278(5) Uani 1 1 d . . .
C8 C 0.3999(3) -0.1694(3) 0.5020(2) 0.0318(6) Uani 1 1 d . . .
H8 H 0.5147 -0.1682 0.4721 0.038 Uiso 1 1 calc R . .
C9 C 0.3465(3) -0.2334(3) 0.6191(2) 0.0341(6) Uani 1 1 d . . .
H9 H 0.4269 -0.2780 0.6622 0.041 Uiso 1 1 calc R . .
C10 C 0.1702(3) -0.2401(3) 0.6871(2) 0.0307(6) Uani 1 1 d . . .

loop_
_atom_site_aniso_label
_atom_site_aniso_U_11
_atom_site_aniso_U_22
_atom_site_aniso_U_33
_atom_site_aniso_U_23
_atom_site_aniso_U_13
_atom_site_aniso_U_12
Zn1 0.02918(17) 0.02849(17) 0.02333(16) -0.00503(11) -0.00605(12) -0.00267(12)
S1 0.0487(4) 0.0313(3) 0.0252(3) -0.0070(3) -0.0124(3) 0.0004(3)
S2 0.0425(4) 0.0300(3) 0.0286(4) -0.0062(3) -0.0006(3) -0.0087(3)
O1 0.0367(10) 0.0295(10) 0.0293(10) -0.0035(7) -0.0116(8) -0.0004(8)
O2 0.0546(13) 0.0358(10) 0.0310(10) -0.0091(8) -0.0149(9) 0.0000(9)
O3 0.0315(10) 0.0499(12) 0.0270(10) -0.0030(8) -0.0054(8) 0.0034(9)
O4 0.0526(13) 0.0506(12) 0.0309(11) 0.0063(9) -0.0034(10) 0.0015(10)
O5 0.0550(14) 0.0418(12) 0.0384(12) -0.0107(9) -0.0107(10) -0.0080(10)
N1 0.0490(15) 0.0423(14) 0.0251(12) -0.0035(10) -0.0105(11) 0.0048(12)
N2 0.0419(14) 0.0484(14) 0.0244(12) -0.0088(11) -0.0089(10) -0.0021(11)
N3 0.0508(15) 0.0295(12) 0.0361(13) -0.0085(10) 0.0053(11) -0.0128(11)
N4 0.0608(17) 0.0339(13) 0.0289(13) -0.0054(10) 0.0015(12) -0.0130(12)
C1 0.0331(15) 0.0393(15) 0.0244(13) -0.0067(11) -0.0090(11) -0.0099(12)
C2 0.089(3) 0.051(2) 0.0428(19) 0.0008(15) -0.0265(19) 0.0149(19)
C3 0.0500(19) 0.062(2) 0.0403(18) -0.0227(15) -0.0042(15) -0.0014(16)
C4 0.0273(14) 0.0288(13) 0.0330(14) -0.0044(11) -0.0061(11) -0.0005(11)
C5 0.087(3) 0.050(2) 0.049(2) -0.0098(16) 0.0189(19) -0.0355(19)
C6 0.097(3) 0.0494(19) 0.0324(16) -0.0125(14) 0.0015(18) -0.0180(19)
C7 0.0259(13) 0.0333(14) 0.0219(12) -0.0053(11) -0.0007(10) -0.0013(11)
C8 0.0242(13) 0.0345(14) 0.0350(15) -0.0055(11) -0.0054(11) 0.0021(11)
C9 0.0325(15) 0.0370(14) 0.0329(15) -0.0037(12) -0.0139(12) 0.0072(12)
C10 0.0368(15) 0.0290(13) 0.0264(14) -0.0073(11) -0.0063(12) 0.0007(11)

loop_
_atom_type_symbol
_atom_type_description
_atom_type_scat_dispersion_real
_atom_type_scat_dispersion_imag
_atom_type_scat_source
C C 0.0033 0.0016 'International Tables Vol C Tables 4.2.6.8 and 6.1.1.4'
H H 0.0000 0.0000 'International Tables Vol C Tables 4.2.6.8 and 6.1.1.4'
O O 0.0106 0.0060 'International Tables Vol C Tables 4.2.6.8 and 6.1.1.4'
N N 0.0061 0.0033 'International Tables Vol C Tables 4.2.6.8 and 6.1.1.4'
S S 0.1246 0.1234 'International Tables Vol C Tables 4.2.6.8 and 6.1.1.4'
Zn Zn 0.2839 1.4301 'International Tables Vol C Tables 4.2.6.8 and 6.1.1.4'

loop_
_geom_angle_atom_site_label_1
_geom_angle_atom_site_label_2
_geom_angle_atom_site_label_3
_geom_angle
_geom_angle_site_symmetry_1
_geom_angle_site_symmetry_3
_geom_angle_publ_flag
O3 Zn1 O1 97.35(8) 2_556 . ?
O3 Zn1 S1 118.47(6) 2_556 . ?
O1 Zn1 S1 110.05(5) . . ?
O3 Zn1 S2 118.54(6) 2_556 . ?
O1 Zn1 S2 106.06(6) . . ?
S1 Zn1 S2 105.34(3) . . ?
C1 S1 Zn1 108.72(9) . . ?
C4 S2 Zn1 110.00(9) . . ?
C7 O1 Zn1 119.59(16) . . ?
C10 O3 Zn1 116.27(16) . 2_556 ?
C1 N1 C2 124.0(3) . . ?
C1 N2 C3 124.1(2) . . ?
C4 N3 C5 123.9(2) . . ?
C4 N4 C6 124.2(2) . . ?
N1 C1 N2 119.4(2) . . ?
N1 C1 S1 121.6(2) . . ?
N2 C1 S1 119.0(2) . . ?
N3 C4 N4 118.2(2) . . ?
N3 C4 S2 119.4(2) . . ?
N4 C4 S2 122.4(2) . . ?
O2 C7 O1 124.5(2) . . ?
O2 C7 C8 119.3(2) . . ?
O1 C7 C8 116.1(2) . . ?
C9 C8 C7 126.1(2) . . ?
C8 C9 C10 125.7(2) . . ?
O4 C10 O3 124.6(3) . . ?
O4 C10 C9 118.6(2) . . ?
O3 C10 C9 116.7(2) . . ?

loop_
_geom_bond_atom_site_label_1
_geom_bond_atom_site_label_2
_geom_bond_distance
_geom_bond_site_symmetry_2
_geom_bond_publ_flag
Zn1 O3 1.9528(19) 2_556 ?
Zn1 O1 1.9958(18) . ?
Zn1 S1 2.3159(8) . ?
Zn1 S2 2.3287(9) . ?
S1 C1 1.725(3) . ?
S2 C4 1.712(3) . ?
O1 C7 1.272(3) . ?
O2 C7 1.235(3) . ?
O3 C10 1.284(3) . ?
O3 Zn1 1.9528(19) 2_556 ?
O4 C10 1.225(3) . ?
N1 C1 1.319(4) . ?
N1 C2 1.454(4) . ?
N2 C1 1.322(3) . ?
N2 C3 1.447(4) . ?
N3 C4 1.320(3) . ?
N3 C5 1.456(4) . ?
N4 C4 1.326(3) . ?
N4 C6 1.448(4) . ?
C7 C8 1.487(4) . ?
C8 C9 1.327(4) . ?
C9 C10 1.479(4) . ?
